data_2014304
loop_
_publ_author_name
'Rafael Tamazyan'
'Nicola Rotiroti'
'Sander van Smaalen '
'Yakov Mukovskii'
'A. Arsenov'

_publ_section_title
;
 Twinning and structure of Eu~0.6~Sr~0.4~MnO~3~
;
_journal_coeditor_code BC1078
_journal_issue 1
_journal_name_full 'Acta Crystallographica Section C'
_journal_page_first i3
_journal_page_last i5
_journal_paper_doi 10.1107/S0108270105036644
_journal_volume 62
_journal_year 2006
_chemical_formula_iupac 'Eu0.59 Sr0.41 Mn O4'
_chemical_formula_moiety 'Eu2.36 Mn4 O12 Sr1.64'
_chemical_formula_structural 'Eu0.59 Mn1 O3 Sr0.41'
_chemical_formula_sum 'Eu2.36 Mn4 O12 Sr1.64'
_chemical_formula_weight 228.50
_chemical_name_common 'Europium strontium  manganite perovskite'
_chemical_name_systematic 'Europium strontium manganese trioxide'
_space_group_IT_number 62
_symmetry_cell_setting orthorhombic
_symmetry_space_group_name_Hall '-P 2c 2ab'
_symmetry_space_group_name_H-M 'P b n m'
_cell_angle_alpha 90
_cell_angle_beta 90
_cell_angle_gamma 90
_cell_formula_units_Z 4
_cell_length_a 5.4290(10)
_cell_length_b 5.4430(10)
_cell_length_c 7.660(2)
_cell_measurement_reflns_used 25
_cell_measurement_temperature 293(2)
_cell_measurement_theta_max 23.11
_cell_measurement_theta_min 18.67
_cell_volume 226.35(8)
_computing_cell_refinement 'CAD-4 Software'
_computing_data_collection 'CAD-4 Software (Enraf--Nonius, 1988)'
_computing_data_reduction 'HELENA (Spek, 1997)'
_computing_molecular_graphics 'DIAMOND (Brandenburg, 1999)'
_computing_publication_material JANA2000
_computing_structure_refinement JANA2000
_computing_structure_solution 'JANA2000 (Petricek & Dusek, 2000)'
_diffrn_ambient_temperature 293(2)
_diffrn_measured_fraction_theta_full 1.00
_diffrn_measured_fraction_theta_max 1.0
_diffrn_measurement_device_type MACH3
_diffrn_measurement_method \w/2\q
_diffrn_radiation_monochromator graphite
_diffrn_radiation_type 'Mo K\a'
_diffrn_radiation_wavelength 0.71069
_diffrn_reflns_av_R_equivalents 0.0000
_diffrn_reflns_av_sigmaI/netI 0.0353
_diffrn_reflns_limit_h_max 7
_diffrn_reflns_limit_h_min -7
_diffrn_reflns_limit_k_max 7
_diffrn_reflns_limit_k_min -7
_diffrn_reflns_limit_l_max 10
_diffrn_reflns_limit_l_min -10
_diffrn_reflns_number 2578
_diffrn_reflns_theta_full 30.08
_diffrn_reflns_theta_max 30.08
_diffrn_reflns_theta_min 4.60
_diffrn_standards_decay_% 0
_diffrn_standards_interval_time 60
_diffrn_standards_number 3
_exptl_absorpt_coefficient_mu 31.121
_exptl_absorpt_correction_T_max 0.603
_exptl_absorpt_correction_T_min 0.150
_exptl_absorpt_correction_type numerical
_exptl_absorpt_process_details '(HABITUS; Herrendorf & B\"arnighausen, 1997)'
_exptl_crystal_colour black
_exptl_crystal_density_diffrn 6.6997
_exptl_crystal_density_method 'not measured'
_exptl_crystal_description prism
_exptl_crystal_F_000 407
_exptl_crystal_size_max 0.08
_exptl_crystal_size_mid 0.053
_exptl_crystal_size_min 0.016
_refine_diff_density_max 2.05
_refine_diff_density_min -2.85
_refine_ls_extinction_coef 0.0011(2)
_refine_ls_extinction_method 'B-C type 1 Gaussian isotropic (Becker & Coppens, 1974)'
_refine_ls_goodness_of_fit_ref 1.28
_refine_ls_matrix_type full
_refine_ls_number_parameters 38
_refine_ls_number_reflns 2574
_refine_ls_R_factor_all 0.0832
_refine_ls_R_factor_gt 0.0399
_refine_ls_shift/su_max 0.0001
_refine_ls_shift/su_mean 0.0000
_refine_ls_structure_factor_coef F
_refine_ls_weighting_details 'w = 1/[\s^2^(F)+0.0001F^2^]'
_refine_ls_weighting_scheme sigma
_refine_ls_wR_factor_gt 0.0405
_refine_ls_wR_factor_ref 0.0438
_reflns_number_gt 1539
_reflns_number_total 2578
_reflns_threshold_expression I>3\s(I)
_cod_data_source_file bc1078.cif
_cod_data_source_block I
_cod_database_code 2014304
_cod_database_fobs_code 2014304

loop_
_symmetry_equiv_pos_site_id
_symmetry_equiv_pos_as_xyz
1 x,y,z
2 1/2-x,1/2+y,z
3 1/2+x,1/2-y,1/2+z
4 -x,-y,1/2+z
5 -x,-y,-z
6 1/2+x,1/2-y,-z
7 1/2-x,1/2+y,1/2-z
8 x,y,1/2-z

loop_
_atom_site_label
_atom_site_fract_x
_atom_site_fract_y
_atom_site_fract_z
_atom_site_U_iso_or_equiv
_atom_site_adp_type
_atom_site_calc_flag
_atom_site_refinement_flags
_atom_site_occupancy
_atom_site_disorder_assembly
_atom_site_disorder_group
_atom_site_type_symbol
Mn 0.5 0.5 0.5 0.0045(2) Uani d . 1 . . Mn
Eu 0.0074(3) 0.4639(4) 0.25 0.0029(2) Uani d . 0.589(7) . . Eu
Sr 0.0015(13) 0.5165(11) 0.2357(8) 0.0162(14) Uiso d . 0.206(3) . . Sr
O1 0.4340(12) 0.4907(8) 0.75 0.018(2) Uani d . 1 . . O
O2 0.2782(10) 0.2210(11) 0.4659(5) 0.0209(17) Uani d . 1 . . O

loop_
_atom_site_aniso_label
_atom_site_aniso_U_11
_atom_site_aniso_U_22
_atom_site_aniso_U_33
_atom_site_aniso_U_12
_atom_site_aniso_U_13
_atom_site_aniso_U_23
_atom_site_aniso_type_symbol
Mn 0.0038(4) 0.0042(4) 0.0054(5) -0.0003(15) -0.0001(4) -0.00026(17) Mn
Eu 0.0044(3) 0.0020(5) 0.0022(2) -0.0004(6) 0 0 Eu
O1 0.024(3) 0.020(5) 0.010(2) 0.0022(15) 0 0 O
O2 0.015(3) 0.024(3) 0.024(2) -0.0080(17) -0.0040(19) 0.000(2) O

loop_
_atom_type_symbol
_atom_type_scat_dispersion_real
_atom_type_scat_dispersion_imag
_atom_type_scat_source
Eu -0.158 3.668 'International Tables Vol C Tables  4.2.6.8 and 6.1.1.1'
Sr -1.531 3.250 'International Tables Vol C Tables  4.2.6.8 and 6.1.1.1'
Mn 0.337 0.728 'International Tables Vol C Tables  4.2.6.8 and 6.1.1.1'
O 0.011 0.006 'International Tables Vol C Tables  4.2.6.8 and 6.1.1.1'

loop_
_geom_angle_atom_site_label_1
_geom_angle_atom_site_label_2
_geom_angle_atom_site_label_3
_geom_angle_site_symmetry_1
_geom_angle_site_symmetry_3
_geom_angle
_geom_angle_publ_flag
O1 Mn O1 . 5_666 180 n
O1 Mn O2 . . 89.8(2) n
O1 Mn O2 . 5_666 90.2(2) yes
O1 Mn O2 . 2_555 90.3(2) yes
O1 Mn O2 . 6_556 89.7(2) n
O2 Mn O2 . 5_666 180 n
O2 Mn O2 . 2_555 89.1(2) n
O2 Mn O2 . 6_556 90.9(2) yes
O1 Eu O1 5_566 5_666 169.35(16) n
O1 Eu O1 5_566 6_456 86.79(19) n
O1 Eu O1 5_566 6_466 76.41(17) n
O1 Eu O2 5_566 . 128.35(14) n
O1 Eu O2 5_566 2_555 114.29(16) n
O1 Eu O2 5_566 6_456 65.20(13) n
O1 Eu O1 5_666 6_456 103.87(18) n
O1 Eu O1 5_666 6_466 92.93(16) n
O1 Eu O1 6_456 5_566 86.79(19) n
O1 Eu O1 6_456 5_666 103.87(18) n
O1 Eu O1 6_456 6_466 163.2(2) n
O1 Eu O1 6_466 5_566 76.41(17) n
O1 Eu O2 5_666 . 58.23(14) n
O1 Eu O2 5_666 2_555 58.80(14) n
O1 Eu O2 5_666 6_456 119.32(12) n
O1 Eu O2 6_456 . 65.47(17) n
O1 Eu O2 6_456 2_555 129.59(16) n
O1 Eu O2 6_456 6_456 63.80(14) n
O1 Eu O2 6_466 . 125.72(16) n
O1 Eu O2 6_466 2_555 59.91(16) n
O1 Eu O2 6_466 6_456 107.97(15) n
O2 Eu O2 . 2_555 65.82(19) n
O2 Eu O2 . 6_456 63.55(16) n
O2 Eu O2 . 3_454 126.05(19) n
O2 Eu O2 . 7_555 116.97(18) n
O2 Eu O2 . 8_555 79.86(16) n
O2 Eu O2 2_555 6_456 83.60(16) n
O2 Eu O2 2_555 3_454 166.37(19) n
O2 Eu O2 2_555 7_555 84.52(17) n
O2 Eu O2 2_555 8_555 116.97(18) n
O2 Eu O2 6_456 . 63.55(16) n
O2 Eu O2 6_456 2_555 83.60(16) n
O2 Eu O2 6_456 3_454 107.30(17) n
O2 Eu O2 6_456 7_555 166.37(19) n
O2 Eu O2 6_456 8_555 126.05(19) n
O2 Eu O2 3_454 . 126.05(19) n
O2 Eu O2 3_454 2_555 166.37(19) n
O2 Eu O2 3_454 6_456 107.30(17) n
O2 Eu O2 3_454 7_555 83.60(16) n
O2 Eu O2 3_454 8_555 63.55(16) n
O2 Eu O2 7_555 . 116.97(18) n
O2 Eu O2 7_555 2_555 84.52(17) n
O2 Eu O2 7_555 6_456 166.37(19) n
O2 Eu O2 7_555 3_454 83.60(16) n
O2 Eu O2 7_555 8_555 65.82(19) n
O2 Eu O2 8_555 . 79.86(16) n
O2 Eu O2 8_555 2_555 116.97(18) n
O2 Eu O2 8_555 6_456 126.05(19) n
O2 Eu O2 8_555 3_454 63.55(16) n
O2 Eu O2 8_555 7_555 65.82(19) n
O1 Sr O1 5_566 5_666 175.1(3) n
O1 Sr O1 5_566 6_456 81.5(3) n
O1 Sr O1 5_566 6_466 83.0(3) n
O1 Sr O1 5_666 5_566 175.1(3) n
O1 Sr O1 5_666 6_456 96.8(2) n
O1 Sr O1 5_666 6_466 98.3(3) n
O1 Sr O1 6_456 5_566 81.5(3) n
O1 Sr O1 6_456 5_666 96.8(2) n
O1 Sr O1 6_456 6_466 164.0(3) n
O1 Sr O1 6_466 5_666 98.3(3) n
O1 Sr O1 6_466 6_456 164.0(3) n
O1 Sr O2 5_566 . 119.7(3) n
O1 Sr O2 5_566 5_566 58.83(18) n
O1 Sr O2 5_566 2_555 118.0(3) n
O1 Sr O2 5_566 6_456 62.49(19) n
O1 Sr O2 5_566 3_454 65.4(2) n
O1 Sr O2 5_566 7_555 124.8(3) n
O1 Sr O2 5_566 4_564 61.52(19) n
O1 Sr O2 5_566 8_555 125.2(3) n
O1 Sr O2 5_666 . 55.84(17) n
O1 Sr O2 5_666 5_566 118.0(2) n
O1 Sr O2 5_666 2_555 58.8(2) n
O1 Sr O2 5_666 6_456 112.7(2) n
O1 Sr O2 5_666 3_454 117.8(2) n
O1 Sr O2 5_666 7_555 59.9(2) n
O1 Sr O2 5_666 4_564 123.2(2) n
O1 Sr O2 5_666 8_555 56.97(18) n
O1 Sr O2 6_456 . 58.75(19) n
O1 Sr O2 6_456 5_566 111.3(2) n
O1 Sr O2 6_456 2_555 119.7(3) n
O1 Sr O2 6_456 6_456 58.06(17) n
O1 Sr O2 6_456 3_454 60.05(18) n
O1 Sr O2 6_456 7_555 126.0(3) n
O1 Sr O2 6_456 4_564 116.2(3) n
O1 Sr O2 6_456 8_555 60.3(2) n
O1 Sr O1 6_466 5_566 83.0(3) n
O1 Sr O2 6_466 . 127.6(3) n
O1 Sr O2 6_466 5_566 56.41(17) n
O1 Sr O2 6_466 2_555 65.1(2) n
O1 Sr O2 6_466 6_456 110.7(2) n
O1 Sr O2 6_466 3_454 116.2(3) n
O1 Sr O2 6_466 7_555 67.0(2) n
O1 Sr O2 6_466 4_564 58.45(18) n
O1 Sr O2 6_466 8_555 133.7(3) n
O2 Sr O2 . 5_566 93.6(2) n
O2 Sr O2 . 2_555 62.6(2) n
O2 Sr O2 . 6_456 58.28(19) n
O2 Sr O2 . 3_454 116.2(3) n
O2 Sr O2 . 7_555 115.4(3) n
O2 Sr O2 . 4_564 173.4(3) n
O2 Sr O2 . 8_555 73.8(2) n
O2 Sr O2 5_566 . 93.6(2) n
O2 Sr O2 5_566 2_555 59.2(2) n
O2 Sr O2 5_566 6_456 54.34(19) n
O2 Sr O2 5_566 3_454 124.2(3) n
O2 Sr O2 5_566 7_555 122.6(3) n
O2 Sr O2 5_566 4_564 92.4(2) n
O2 Sr O2 5_566 8_555 167.2(3) n
O2 Sr O2 2_555 . 62.6(2) n
O2 Sr O2 2_555 5_566 59.2(2) n
O2 Sr O2 2_555 6_456 80.6(2) n
O2 Sr O2 2_555 3_454 176.6(3) n
O2 Sr O2 2_555 7_555 90.5(3) n
O2 Sr O2 2_555 4_564 123.2(3) n
O2 Sr O2 2_555 8_555 114.9(3) n
O2 Sr O2 6_456 . 58.28(19) n
O2 Sr O2 6_456 5_566 54.34(19) n
O2 Sr O2 6_456 2_555 80.6(2) n
O2 Sr O2 6_456 3_454 101.6(3) n
O2 Sr O2 6_456 7_555 170.8(3) n
O2 Sr O2 6_456 4_564 123.9(3) n
O2 Sr O2 6_456 8_555 114.9(3) n
O2 Sr O2 3_454 . 116.2(3) n
O2 Sr O2 3_454 5_566 124.2(3) n
O2 Sr O2 3_454 2_555 176.6(3) n
O2 Sr O2 3_454 6_456 101.6(3) n
O2 Sr O2 3_454 7_555 87.2(2) n
O2 Sr O2 3_454 4_564 57.8(2) n
O2 Sr O2 3_454 8_555 61.9(2) n
O2 Sr O2 7_555 . 115.4(3) n
O2 Sr O2 7_555 5_566 122.6(3) n
O2 Sr O2 7_555 2_555 90.5(3) n
O2 Sr O2 7_555 6_456 170.8(3) n
O2 Sr O2 7_555 3_454 87.2(2) n
O2 Sr O2 7_555 4_564 63.3(2) n
O2 Sr O2 7_555 8_555 66.7(3) n
O2 Sr O2 4_564 . 173.4(3) n
O2 Sr O2 4_564 5_566 92.4(2) n
O2 Sr O2 4_564 2_555 123.2(3) n
O2 Sr O2 4_564 6_456 123.9(3) n
O2 Sr O2 4_564 3_454 57.8(2) n
O2 Sr O2 4_564 7_555 63.3(2) n
O2 Sr O2 4_564 8_555 100.1(2) n
O2 Sr O2 8_555 . 73.8(2) n
O2 Sr O2 8_555 5_566 167.2(3) n
O2 Sr O2 8_555 2_555 114.9(3) n
O2 Sr O2 8_555 6_456 114.9(3) n
O2 Sr O2 8_555 3_454 61.9(2) n
O2 Sr O2 8_555 7_555 66.7(3) n
O2 Sr O2 8_555 4_564 100.1(2) n
Mn O1 Mn . 4_665 158.6(4) n
Mn O1 Eu . 5_566 100.37(19) n
Mn O1 Eu . 5_666 79.31(19) n
Mn O1 Eu . 6_556 89.87(14) n
Mn O1 Eu . 6_566 87.05(13) n
Mn O1 Sr . 5_566 103.3(2) n
Mn O1 Sr . 5_666 81.5(2) n
Mn O1 Sr . 6_556 92.38(18) n
Mn O1 Sr . 6_566 89.30(19) n
Mn O1 Sr . 3_555 87.95(18) n
Mn O1 Sr . 3_565 84.75(18) n
Mn O1 Sr . 4_565 98.0(2) n
Mn O1 Sr . 4_665 77.4(2) n
Mn O1 Mn 4_665 . 158.6(4) yes
Mn O1 Eu 4_665 5_566 100.37(19) n
Mn O1 Eu 4_665 5_666 79.31(19) n
Mn O1 Eu 4_665 6_556 89.87(14) n
Mn O1 Eu 4_665 6_566 87.05(13) n
Mn O1 Sr 4_665 5_566 98.0(2) n
Mn O1 Sr 4_665 5_666 77.4(2) n
Mn O1 Sr 4_665 6_556 87.95(18) n
Mn O1 Sr 4_665 6_566 84.75(18) n
Mn O1 Sr 4_665 3_555 92.38(18) n
Mn O1 Sr 4_665 3_565 89.30(19) n
Mn O1 Sr 4_665 4_565 103.3(2) n
Mn O1 Sr 4_665 4_665 81.5(2) n
Eu O1 Eu 5_566 5_666 169.3(2) n
Eu O1 Eu 5_566 6_556 105.1(2) n
Eu O1 Eu 5_566 6_566 91.69(17) n
Eu O1 Eu 5_666 5_566 169.3(2) n
Eu O1 Eu 5_666 6_556 85.55(18) n
Eu O1 Eu 5_666 6_566 77.65(14) n
Eu O1 Eu 6_556 5_566 105.1(2) n
Eu O1 Eu 6_556 5_666 85.55(18) n
Eu O1 Eu 6_556 6_566 163.2(3) n
Eu O1 Eu 6_566 5_566 91.69(17) n
Eu O1 Eu 6_566 5_666 77.65(14) n
Eu O1 Eu 6_566 6_556 163.2(3) n
Sr O1 Sr 5_566 5_666 175.07(19) n
Sr O1 Sr 5_566 6_556 96.6(3) n
Sr O1 Sr 5_566 6_566 98.5(3) n
Sr O1 Sr 5_566 3_555 96.8(3) n
Sr O1 Sr 5_566 3_565 98.7(3) n
Sr O1 Sr 5_566 4_665 178.4(3) n
Sr O1 Sr 5_666 5_566 175.07(19) n
Sr O1 Sr 5_666 6_556 81.7(2) n
Sr O1 Sr 5_666 6_566 82.8(2) n
Sr O1 Sr 5_666 3_555 81.9(2) n
Sr O1 Sr 5_666 3_565 83.0(2) n
Sr O1 Sr 5_666 4_565 178.4(3) n
Sr O1 Sr 6_556 5_566 96.6(3) n
Sr O1 Sr 6_556 5_666 81.7(2) n
Sr O1 Sr 6_556 6_566 164.0(3) n
Sr O1 Sr 6_556 3_565 164.7(3) n
Sr O1 Sr 6_556 4_565 96.8(3) n
Sr O1 Sr 6_556 4_665 81.9(2) n
Sr O1 Sr 6_566 5_566 98.5(3) n
Sr O1 Sr 6_566 5_666 82.8(2) n
Sr O1 Sr 6_566 6_556 164.0(3) n
Sr O1 Sr 6_566 3_555 164.7(3) n
Sr O1 Sr 6_566 4_565 98.7(3) n
Sr O1 Sr 6_566 4_665 83.0(2) n
Sr O1 Sr 3_555 5_566 96.8(3) n
Sr O1 Sr 3_555 5_666 81.9(2) n
Sr O1 Sr 3_555 6_566 164.7(3) n
Sr O1 Sr 3_555 3_565 164.0(3) n
Sr O1 Sr 3_555 4_565 96.6(3) n
Sr O1 Sr 3_555 4_665 81.7(2) n
Sr O1 Sr 3_565 5_566 98.7(3) n
Sr O1 Sr 3_565 5_666 83.0(2) n
Sr O1 Sr 3_565 6_556 164.7(3) n
Sr O1 Sr 3_565 3_555 164.0(3) n
Sr O1 Sr 3_565 4_565 98.5(3) n
Sr O1 Sr 3_565 4_665 82.8(2) n
Sr O1 Sr 4_565 5_666 178.4(3) n
Sr O1 Sr 4_565 6_556 96.8(3) n
Sr O1 Sr 4_565 6_566 98.7(3) n
Sr O1 Sr 4_565 3_555 96.6(3) n
Sr O1 Sr 4_565 3_565 98.5(3) n
Sr O1 Sr 4_565 4_665 175.07(19) n
Sr O1 Sr 4_665 5_566 178.4(3) n
Sr O1 Sr 4_665 6_556 81.9(2) n
Sr O1 Sr 4_665 6_566 83.0(2) n
Sr O1 Sr 4_665 3_555 81.7(2) n
Sr O1 Sr 4_665 3_565 82.8(2) n
Sr O1 Sr 4_665 4_565 175.07(19) n
Mn O2 Mn . 2_545 159.9(3) n
Mn O2 Eu . . 92.2(2) n
Mn O2 Eu . 2_545 103.9(2) n
Mn O2 Eu . 6_556 84.17(17) n
Mn O2 Sr . . 88.2(2) n
Mn O2 Sr . 5_566 81.1(2) n
Mn O2 Sr . 2_545 98.7(3) n
Mn O2 Sr . 6_556 89.1(2) n
Mn O2 Sr . 3_555 89.6(2) n
Mn O2 Sr . 7_545 98.6(3) n
Mn O2 Sr . 4_565 81.2(2) n
Mn O2 Sr . 8_555 87.5(2) n
Mn O2 Mn 2_545 . 159.9(3) yes
Mn O2 Eu 2_545 . 87.72(19) n
Mn O2 Eu 2_545 2_545 96.0(2) n
Mn O2 Eu 2_545 6_556 91.08(19) n
Mn O2 Sr 2_545 . 91.3(2) n
Mn O2 Sr 2_545 5_566 78.81(19) n
Mn O2 Sr 2_545 2_545 101.4(3) n
Mn O2 Sr 2_545 6_556 86.7(2) n
Mn O2 Sr 2_545 3_555 87.1(2) n
Mn O2 Sr 2_545 7_545 101.4(3) n
Mn O2 Sr 2_545 4_565 78.8(2) n
Mn O2 Sr 2_545 8_555 90.7(2) n
Eu O2 Eu . 2_545 97.47(14) n
Eu O2 Eu . 6_556 166.1(2) n
Eu O2 Eu 2_545 . 97.47(14) n
Eu O2 Eu 2_545 6_556 96.4(2) n
Eu O2 Eu 6_556 . 166.1(2) n
Eu O2 Eu 6_556 2_545 96.4(2) n
Sr O2 Sr . 5_566 86.4(2) n
Sr O2 Sr . 2_545 94.0(2) n
Sr O2 Sr . 6_556 166.5(3) n
Sr O2 Sr . 3_555 169.3(3) n
Sr O2 Sr . 7_545 97.8(2) n
Sr O2 Sr . 4_565 83.5(2) n
Sr O2 Sr 5_566 . 86.4(2) n
Sr O2 Sr 5_566 2_545 179.5(3) n
Sr O2 Sr 5_566 6_556 80.1(2) n
Sr O2 Sr 5_566 3_555 82.9(2) n
Sr O2 Sr 5_566 7_545 175.8(3) n
Sr O2 Sr 5_566 8_555 82.8(2) n
Sr O2 Sr 2_545 . 94.0(2) n
Sr O2 Sr 2_545 5_566 179.5(3) n
Sr O2 Sr 2_545 6_556 99.4(3) n
Sr O2 Sr 2_545 3_555 96.6(3) n
Sr O2 Sr 2_545 4_565 177.6(3) n
Sr O2 Sr 2_545 8_555 97.7(2) n
Sr O2 Sr 6_556 . 166.5(3) n
Sr O2 Sr 6_556 5_566 80.1(2) n
Sr O2 Sr 6_556 2_545 99.4(3) n
Sr O2 Sr 6_556 7_545 95.6(3) n
Sr O2 Sr 6_556 4_565 83.0(2) n
Sr O2 Sr 6_556 8_555 162.9(3) n
Sr O2 Sr 3_555 . 169.3(3) n
Sr O2 Sr 3_555 5_566 82.9(2) n
Sr O2 Sr 3_555 2_545 96.6(3) n
Sr O2 Sr 3_555 7_545 92.8(3) n
Sr O2 Sr 3_555 4_565 85.8(2) n
Sr O2 Sr 3_555 8_555 165.7(3) n
Sr O2 Sr 7_545 . 97.8(2) n
Sr O2 Sr 7_545 5_566 175.8(3) n
Sr O2 Sr 7_545 6_556 95.6(3) n
Sr O2 Sr 7_545 3_555 92.8(3) n
Sr O2 Sr 7_545 4_565 178.6(3) n
Sr O2 Sr 7_545 8_555 101.5(3) n
Sr O2 Sr 4_565 . 83.5(2) n
Sr O2 Sr 4_565 2_545 177.6(3) n
Sr O2 Sr 4_565 6_556 83.0(2) n
Sr O2 Sr 4_565 3_555 85.8(2) n
Sr O2 Sr 4_565 7_545 178.6(3) n
Sr O2 Sr 4_565 8_555 79.9(2) n
Sr O2 Sr 8_555 5_566 82.8(2) n
Sr O2 Sr 8_555 2_545 97.7(2) n
Sr O2 Sr 8_555 6_556 162.9(3) n
Sr O2 Sr 8_555 3_555 165.7(3) n
Sr O2 Sr 8_555 7_545 101.5(3) n
Sr O2 Sr 8_555 4_565 79.9(2) n

loop_
_geom_bond_atom_site_label_1
_geom_bond_atom_site_label_2
_geom_bond_site_symmetry_1
_geom_bond_site_symmetry_2
_geom_bond_distance
_geom_bond_publ_flag
Mn O1 . . 1.9489(12) yes
Mn O1 . 5_666 1.9489(12) n
Mn O2 . . 1.954(6) yes
Mn O2 . 5_666 1.954(6) n
Mn O2 . 2_555 1.949(6) yes
Mn O2 . 6_556 1.949(6) n
Eu Sr . . 0.307(6) yes
Eu Sr . 8_555 0.307(6) n
Eu O1 . 5_566 2.409(7) yes
Eu O1 . 5_666 3.043(7) n
Eu O1 . 6_456 2.504(5) yes
Eu O1 . 6_466 2.998(5) n
Eu O2 . . 2.578(5) yes
Eu O2 . 2_555 2.460(5) yes
Eu O2 . 6_456 2.701(5) yes
Eu O2 . 3_454 2.701(5) yes
Eu O2 . 7_555 2.460(5) yes
Eu O2 . 8_555 2.578(5) yes
Sr Sr . 8_555 0.219(8) n
Sr O1 . 5_566 2.367(10) yes
Sr O1 . 5_666 3.067(10) yes
Sr O1 . 6_456 2.784(7) yes
Sr O1 . 6_466 2.713(7) yes
Sr O2 . . 2.819(8) yes
Sr O2 . 5_566 3.093(8) yes
Sr O2 . 2_555 2.405(8) yes
Sr O2 . 6_456 2.892(8) yes
Sr O2 . 3_454 2.722(8) yes
Sr O2 . 7_555 2.250(8) yes
Sr O2 . 4_564 2.935(8) yes
Sr O2 . 8_555 2.688(8) yes
O1 O2 . . 2.756(6) n
O1 O2 . 5_666 2.765(7) n
O1 O2 . 2_555 2.764(6) n
O1 O2 . 6_556 2.749(7) n
O1 O2 . 3_555 2.749(7) n
O1 O2 . 7_556 2.764(6) n
O1 O2 . 4_665 2.765(7) n
O1 O2 . 8_556 2.756(6) n
O2 O2 . 2_545 2.739(9) n
O2 O2 . 2_555 2.739(9) n
O2 O2 . 6_456 2.782(8) n
O2 O2 . 6_556 2.782(8) n
